data_7038911
loop_
_publ_author_name
'Ishidoshiro, Makoto'
'Imoto, Hiroaki'
'Tanaka, Susumu'
'Naka, Kensuke'

_publ_section_title
;
 An experimental study on arsoles: structural variation, optical and
 electronic properties, and emission behavior.
;
_journal_issue 21
_journal_name_full 'Dalton transactions (Cambridge, England : 2003)'
_journal_page_first 8717
_journal_page_last 8723
_journal_paper_doi 10.1039/c6dt01010e
_journal_volume 45
_journal_year 2016
_chemical_absolute_configuration 'CHOOSE rm ad rmad syn or unk'
_chemical_formula_moiety 'C24 H21 As O2'
_chemical_formula_sum 'C24 H21 As O2'
_chemical_formula_weight 416.35
_space_group_crystal_system monoclinic
_space_group_IT_number 4
_space_group_name_Hall 'P 2yb'
_space_group_name_H-M_alt 'P 1 21 1'
_symmetry_space_group_name_Hall 'P 2yb'
_symmetry_space_group_name_H-M 'P 1 21 1'
_atom_sites_solution_hydrogens geom
_atom_sites_solution_primary direct
_atom_sites_solution_secondary difmap
_audit_update_record
;
2016-01-22 deposited with the CCDC.
2016-04-01 downloaded from the CCDC.
;
_cell_angle_alpha 90.0000
_cell_angle_beta 110.275(8)
_cell_angle_gamma 90.0000
_cell_formula_units_Z 2
_cell_length_a 12.083(11)
_cell_length_b 5.892(5)
_cell_length_c 14.894(13)
_cell_measurement_reflns_used 3024
_cell_measurement_temperature 273
_cell_measurement_theta_max 27.49
_cell_measurement_theta_min 3.38
_cell_volume 994.7(15)
_computing_cell_refinement DTREK
_computing_data_collection DTREK
_computing_data_reduction DTREK
_computing_molecular_graphics 'CrystalStructure 4.1'
_computing_publication_material 'CrystalStructure 4.1 (Rigaku, 2014)'
_computing_structure_refinement 'SHELXL2013 (Sheldrick, 2008)'
_computing_structure_solution 'SIR2011 (Burla, et al., 2012)'
_diffrn_ambient_temperature 273
_diffrn_detector_area_resol_mean 13.653
_diffrn_measured_fraction_theta_full 0.996
_diffrn_measured_fraction_theta_max 0.996
_diffrn_measurement_device_type 'Rigaku XtaLAB mini'
_diffrn_measurement_method \w
_diffrn_radiation_type 'Mo K\a'
_diffrn_radiation_wavelength 0.71075
_diffrn_reflns_av_R_equivalents 0.0246
_diffrn_reflns_Laue_measured_fraction_full 0.996
_diffrn_reflns_Laue_measured_fraction_max 0.996
_diffrn_reflns_limit_h_max 15
_diffrn_reflns_limit_h_min -15
_diffrn_reflns_limit_k_max 7
_diffrn_reflns_limit_k_min -7
_diffrn_reflns_limit_l_max 19
_diffrn_reflns_limit_l_min -19
_diffrn_reflns_number 10562
_diffrn_reflns_point_group_measured_fraction_full 0.996
_diffrn_reflns_point_group_measured_fraction_max 0.995
_diffrn_reflns_theta_full 25.242
_diffrn_reflns_theta_max 27.498
_diffrn_reflns_theta_min 3.379
_diffrn_standards_number 0
_exptl_absorpt_coefficient_mu 1.724
_exptl_absorpt_correction_T_max 0.708
_exptl_absorpt_correction_T_min 0.624
_exptl_absorpt_correction_type multi-scan
_exptl_absorpt_process_details 'REQAB (Rigaku, 1998)'
_exptl_crystal_colour yellow
_exptl_crystal_density_diffrn 1.390
_exptl_crystal_density_method 'not measured'
_exptl_crystal_description prism
_exptl_crystal_F_000 428.00
_exptl_crystal_size_max 0.200
_exptl_crystal_size_mid 0.200
_exptl_crystal_size_min 0.200
_refine_diff_density_max 0.28
_refine_diff_density_min -0.43
_refine_ls_abs_structure_details
;
 Flack x determined using 1699 quotients [(I+)-(I-)]/[(I+)+(I-)]
 (Parsons and Flack (2004), Acta Cryst. A60, s61).
;
_refine_ls_abs_structure_Flack 0.746(6)
_refine_ls_extinction_method none
_refine_ls_goodness_of_fit_ref 1.083
_refine_ls_hydrogen_treatment constr
_refine_ls_number_parameters 244
_refine_ls_number_reflns 4562
_refine_ls_number_restraints 1
_refine_ls_R_factor_all 0.0488
_refine_ls_R_factor_gt 0.0440
_refine_ls_shift/su_max 0.000
_refine_ls_structure_factor_coef Fsqd
_refine_ls_weighting_details 'w = 1/[\s^2^(Fo^2^)+(0.0598P)^2^+0.4542P] where P=(Fo^2^+2Fc^2^)/3'
_refine_ls_weighting_scheme calc
_refine_ls_wR_factor_gt 0.1123
_refine_ls_wR_factor_ref 0.1158
_reflns_number_gt 4197
_reflns_number_total 4562
_reflns_threshold_expression F^2^>2.0\s(F^2^)
_cod_data_source_file c6dt01010e2.cif
_cod_data_source_block 5d
_cod_depositor_comments 'Adding full bibliography for 7038910--7038912.cif.'
_cod_database_code 7038911
_shelxl_res_file
;

    shelxl.res created by SHELXL-2014/7

TITL MI204
CELL  0.71075 12.08320 5.89200 14.89410 90.00000 110.27550 90.00000
ZERR  2 0.01067 0.00480 0.01312 0.00000 0.00750 0.00000
LATT -1
SYMM    -X, .50+Y,    -Z
SFAC C H AS O
UNIT 48 42 2 4
L.S. 10
FMAP 2
PLAN -25
WPDB -2
HTAB
BOND $H
CONF
LIST 4
TEMP 0.0
ACTA
SIZE 0.200 0.200 0.200
WGHT    0.059800    0.454200
FVAR       0.55123
AS1   3    0.277209    0.794870    0.387077    11.00000    0.03928    0.03015 =
         0.04538   -0.00016    0.01605   -0.00008
O1    4    0.126205    0.824659   -0.107241    11.00000    0.09833    0.09637 =
         0.04437   -0.00451    0.01646   -0.01817
O2    4    0.461083    0.926178    0.879232    11.00000    0.09618    0.08573 =
         0.03997   -0.00544    0.01903   -0.00435
C1    1    0.286031    1.007811    0.289577    11.00000    0.03734    0.04173 =
         0.04855   -0.00115    0.01717    0.00198
C2    1    0.345327    1.193880    0.332944    11.00000    0.04423    0.03913 =
         0.05463    0.00402    0.01866   -0.00166
AFIX  43
H2    2    0.363466    1.310174    0.298145    11.00000   -1.20000
AFIX   0
C3    1    0.379595    1.205094    0.435973    11.00000    0.03872    0.03864 =
         0.05018    0.00208    0.01119   -0.00144
AFIX  43
H3    2    0.420784    1.329125    0.470111    11.00000   -1.20000
AFIX   0
C4    1    0.349644    1.029135    0.480747    11.00000    0.03043    0.03469 =
         0.05060    0.00233    0.01142    0.00204
C5    1    0.245581    0.956048    0.186837    11.00000    0.04127    0.04277 =
         0.04792    0.00051    0.01774   -0.00015
C6    1    0.186334    0.756530    0.151282    11.00000    0.07391    0.05387 =
         0.04836   -0.00786    0.02805   -0.01749
AFIX  43
H6    2    0.174754    0.651954    0.193958    11.00000   -1.20000
AFIX   0
C7    1    0.143434    0.706629    0.053974    11.00000    0.07196    0.06029 =
         0.05577   -0.01336    0.02553   -0.01779
AFIX  43
H7    2    0.102291    0.572424    0.032410    11.00000   -1.20000
AFIX   0
C8    1    0.161941    0.855740   -0.010069    11.00000    0.06171    0.06633 =
         0.04731   -0.00034    0.01652   -0.00398
C9    1    0.224567    1.054728    0.023835    11.00000    0.09760    0.07128 =
         0.05041    0.00298    0.02845   -0.02051
AFIX  43
H9    2    0.239051    1.155339   -0.018925    11.00000   -1.20000
AFIX   0
C10   1    0.265374    1.103923    0.120516    11.00000    0.07774    0.05460 =
         0.05696    0.00422    0.02504   -0.02011
AFIX  43
H10   2    0.306796    1.237930    0.141903    11.00000   -1.20000
AFIX   0
C11   1    0.059525    0.633402   -0.145186    11.00000    0.10746    0.10564 =
         0.05464   -0.01569    0.01296   -0.02523
AFIX  33
H11A  2    0.040339    0.631591   -0.213355    11.00000   -1.20000
H11B  2    0.103923    0.499792   -0.117899    11.00000   -1.20000
H11C  2   -0.011851    0.636415   -0.130574    11.00000   -1.20000
AFIX   0
C12   1    0.375503    1.001398    0.584234    11.00000    0.03183    0.03593 =
         0.04954   -0.00121    0.01211    0.00163
C13   1    0.437172    1.167158    0.650089    11.00000    0.04190    0.03875 =
         0.05744   -0.00467    0.01633   -0.00357
AFIX  43
H13   2    0.460509    1.299835    0.627864    11.00000   -1.20000
AFIX   0
C14   1    0.463989    1.137445    0.747338    11.00000    0.04910    0.04858 =
         0.05450   -0.01389    0.01296   -0.00456
AFIX  43
H14   2    0.505415    1.248898    0.789987    11.00000   -1.20000
AFIX   0
C15   1    0.428961    0.941086    0.781089    11.00000    0.05268    0.06085 =
         0.04255   -0.00748    0.01423    0.00819
C16   1    0.368147    0.779167    0.718438    11.00000    0.05604    0.05686 =
         0.04849    0.00101    0.01641   -0.01027
AFIX  43
H16   2    0.343741    0.648077    0.740981    11.00000   -1.20000
AFIX   0
C17   1    0.342360    0.808987    0.620832    11.00000    0.04431    0.03973 =
         0.04539   -0.00159    0.00966   -0.00145
AFIX  43
H17   2    0.301509    0.695667    0.578970    11.00000   -1.20000
AFIX   0
C18   1    0.431613    0.724104    0.917324    11.00000    0.11490    0.09286 =
         0.05044    0.00763    0.02858   -0.00097
AFIX  33
H18A  2    0.458480    0.734437    0.985867    11.00000   -1.20000
H18B  2    0.347583    0.703773    0.892971    11.00000   -1.20000
H18C  2    0.468802    0.597144    0.898952    11.00000   -1.20000
AFIX   0
C19   1    0.111146    0.818976    0.376151    11.00000    0.03943    0.04205 =
         0.03508   -0.00106    0.01337   -0.00745
C20   1    0.068050    1.003223    0.412737    11.00000    0.04036    0.05267 =
         0.04756   -0.00521    0.01452   -0.00222
AFIX  43
H20   2    0.117638    1.123386    0.441347    11.00000   -1.20000
AFIX   0
C21   1   -0.049914    1.006158    0.406152    11.00000    0.04703    0.07341 =
         0.06456    0.00325    0.02266    0.00921
AFIX  43
H21   2   -0.079515    1.127685    0.430696    11.00000   -1.20000
AFIX   0
C22   1   -0.122980    0.825296    0.362454    11.00000    0.03652    0.09410 =
         0.07325    0.02116    0.02065    0.00318
AFIX  43
H22   2   -0.201609    0.826066    0.358189    11.00000   -1.20000
AFIX   0
C23   1   -0.080900    0.649601    0.326380    11.00000    0.05265    0.07211 =
         0.08394   -0.00465    0.02090   -0.02721
AFIX  43
H23   2   -0.131049    0.531713    0.295925    11.00000   -1.20000
AFIX   0
C24   1    0.036974    0.643195    0.334340    11.00000    0.05554    0.05029 =
         0.07220   -0.01152    0.02613   -0.01669
AFIX  43
H24   2    0.065839    0.518514    0.311093    11.00000   -1.20000
AFIX   0
HKLF 4
 
REM  MI204
REM R1 =  0.0440 for    4197 Fo > 4sig(Fo)  and  0.0488 for all    4562 data
REM    244 parameters refined using      1 restraints
 
END  
     
WGHT      0.0598      0.4542 

REM Instructions for potential hydrogen bonds
EQIV $1 -x+1, y-1/2, -z+2
HTAB C18 O2_$1

REM Highest difference peak  0.284,  deepest hole -0.430,  1-sigma level  0.057
Q1    1   0.1791  0.7923 -0.1574  11.00000  0.05    0.26
Q2    1   0.1703  0.7985  0.3927  11.00000  0.05    0.24
Q3    1   0.2720  1.3172 -0.0775  11.00000  0.05    0.21
Q4    1   0.2785  0.5983  0.2487  11.00000  0.05    0.20
Q5    1   0.1813  1.3112  0.5115  11.00000  0.05    0.19
Q6    1   0.3997  1.2946  0.2731  11.00000  0.05    0.18
Q7    1   0.1208  0.7169  0.5028  11.00000  0.05    0.18
Q8    1   0.4254  0.7903  0.3908  11.00000  0.05    0.18
Q9    1   0.0033  0.4347 -0.0506  11.00000  0.05    0.18
Q10   1   0.2492  1.3921  0.4868  11.00000  0.05    0.18
Q11   1   0.3587  0.5685  0.5431  11.00000  0.05    0.18
Q12   1   0.6011  0.7952  0.8698  11.00000  0.05    0.18
Q13   1   0.2376  1.3135  0.5477  11.00000  0.05    0.17
Q14   1   0.1231  1.1892  0.3722  11.00000  0.05    0.17
Q15   1   0.2646  1.4429 -0.0260  11.00000  0.05    0.17
Q16   1   0.2576  0.4910 -0.1276  11.00000  0.05    0.17
Q17   1   0.3554  1.0367  0.5349  11.00000  0.05    0.16
Q18   1   0.0550  0.7935  0.2506  11.00000  0.05    0.16
Q19   1  -0.0102  0.3827 -0.0941  11.00000  0.05    0.16
Q20   1   0.3200  0.6406  0.3387  11.00000  0.05    0.16
Q21   1  -0.1412  0.9362  0.4613  11.00000  0.05    0.16
Q22   1   0.6322  1.0799  0.7634  11.00000  0.05    0.16
Q23   1   0.3247  0.6302  0.4378  11.00000  0.05    0.16
Q24   1   0.2437  0.8186 -0.1974  11.00000  0.05    0.16
Q25   1   0.2620  0.9594  0.2388  11.00000  0.05    0.16
;

loop_
_symmetry_equiv_pos_site_id
_space_group_symop_operation_xyz
1 +X,+Y,+Z
2 -X,1/2+Y,-Z

loop_
_atom_site_label
_atom_site_type_symbol
_atom_site_fract_x
_atom_site_fract_y
_atom_site_fract_z
_atom_site_U_iso_or_equiv
_atom_site_adp_type
_atom_site_occupancy
_atom_site_site_symmetry_multiplicity
_atom_site_calc_flag
_atom_site_refinement_flags
As1 As 0.27721(4) 0.79487(12) 0.38708(3) 0.03791(16) Uani 1 2 d .
O1 O 0.1262(5) 0.8247(16) -0.1072(3) 0.0819(19) Uani 1 2 d .
O2 O 0.4611(6) 0.9262(11) 0.8792(4) 0.0752(16) Uani 1 2 d .
C1 C 0.2860(5) 1.0078(10) 0.2896(4) 0.0419(12) Uani 1 2 d .
C2 C 0.3453(5) 1.1939(10) 0.3329(4) 0.0456(13) Uani 1 2 d .
C3 C 0.3796(5) 1.2051(10) 0.4360(4) 0.0436(12) Uani 1 2 d .
C4 C 0.3496(5) 1.0291(9) 0.4808(4) 0.0393(11) Uani 1 2 d .
C5 C 0.2456(5) 0.9560(11) 0.1868(4) 0.0434(12) Uani 1 2 d .
C6 C 0.1863(6) 0.7565(14) 0.1513(5) 0.057(2) Uani 1 2 d .
C7 C 0.1434(7) 0.7066(13) 0.0540(5) 0.0618(18) Uani 1 2 d .
C8 C 0.1619(6) 0.8557(12) -0.0101(5) 0.059(2) Uani 1 2 d .
C9 C 0.2246(8) 1.0547(15) 0.0238(5) 0.072(2) Uani 1 2 d .
C10 C 0.2654(7) 1.1039(13) 0.1205(5) 0.0627(18) Uani 1 2 d .
C11 C 0.0595(10) 0.633(2) -0.1452(6) 0.093(3) Uani 1 2 d .
C12 C 0.3755(5) 1.0014(9) 0.5842(4) 0.0396(12) Uani 1 2 d .
C13 C 0.4372(5) 1.1672(10) 0.6501(4) 0.0463(13) Uani 1 2 d .
C14 C 0.4640(6) 1.1375(12) 0.7473(5) 0.0520(15) Uani 1 2 d .
C15 C 0.4290(6) 0.9411(13) 0.7811(5) 0.0526(15) Uani 1 2 d .
C16 C 0.3681(5) 0.7792(18) 0.7184(4) 0.0542(14) Uani 1 2 d .
C17 C 0.3424(4) 0.8090(18) 0.6208(4) 0.0447(11) Uani 1 2 d .
C18 C 0.4316(10) 0.7241(16) 0.9173(6) 0.086(3) Uani 1 2 d .
C19 C 0.1112(4) 0.8190(13) 0.3761(3) 0.0387(12) Uani 1 2 d .
C20 C 0.0680(5) 1.0032(11) 0.4127(4) 0.0471(14) Uani 1 2 d .
C21 C -0.0499(6) 1.0062(15) 0.4062(5) 0.0608(18) Uani 1 2 d .
C22 C -0.1230(5) 0.825(2) 0.3624(5) 0.068(2) Uani 1 2 d .
C23 C -0.0809(7) 0.6496(15) 0.3264(6) 0.070(2) Uani 1 2 d .
C24 C 0.0370(6) 0.6432(13) 0.3343(5) 0.0583(17) Uani 1 2 d .
H2 H 0.36347 1.31017 0.29814 0.0547 Uiso 1 2 calc R
H3 H 0.42078 1.32913 0.47011 0.0523 Uiso 1 2 calc R
H6 H 0.17475 0.65195 0.19396 0.0683 Uiso 1 2 calc R
H7 H 0.10229 0.57242 0.03241 0.0741 Uiso 1 2 calc R
H9 H 0.23905 1.15534 -0.01893 0.0868 Uiso 1 2 calc R
H10 H 0.3068 1.23793 0.1419 0.0752 Uiso 1 2 calc R
H11A H 0.04034 0.63159 -0.21336 0.1119 Uiso 1 2 calc R
H11B H 0.10392 0.49979 -0.1179 0.1119 Uiso 1 2 calc R
H11C H -0.01185 0.63642 -0.13057 0.1119 Uiso 1 2 calc R
H13 H 0.46051 1.29983 0.62786 0.0555 Uiso 1 2 calc R
H14 H 0.50541 1.2489 0.78999 0.0624 Uiso 1 2 calc R
H16 H 0.34374 0.64808 0.74098 0.0651 Uiso 1 2 calc R
H17 H 0.30151 0.69567 0.57897 0.0536 Uiso 1 2 calc R
H18A H 0.45848 0.73444 0.98587 0.1033 Uiso 1 2 calc R
H18B H 0.34758 0.70377 0.89297 0.1033 Uiso 1 2 calc R
H18C H 0.4688 0.59714 0.89895 0.1033 Uiso 1 2 calc R
H20 H 0.11764 1.12339 0.44135 0.0565 Uiso 1 2 calc R
H21 H -0.07951 1.12768 0.4307 0.0729 Uiso 1 2 calc R
H22 H -0.20161 0.82607 0.35819 0.0810 Uiso 1 2 calc R
H23 H -0.13105 0.53171 0.29593 0.0843 Uiso 1 2 calc R
H24 H 0.06584 0.51851 0.31109 0.0699 Uiso 1 2 calc R

loop_
_atom_site_aniso_label
_atom_site_aniso_U_11
_atom_site_aniso_U_22
_atom_site_aniso_U_33
_atom_site_aniso_U_12
_atom_site_aniso_U_13
_atom_site_aniso_U_23
As1 0.0393(3) 0.0302(2) 0.0454(3) -0.0001(3) 0.01605(19) -0.0002(3)
O1 0.098(4) 0.096(5) 0.044(2) -0.018(5) 0.016(2) -0.005(4)
O2 0.096(4) 0.086(4) 0.040(3) -0.004(3) 0.019(3) -0.005(3)
C1 0.037(3) 0.042(3) 0.049(3) 0.002(2) 0.017(2) -0.001(2)
C2 0.044(3) 0.039(3) 0.055(3) -0.002(2) 0.019(3) 0.004(3)
C3 0.039(3) 0.039(3) 0.050(3) -0.001(2) 0.011(2) 0.002(2)
C4 0.030(2) 0.035(3) 0.051(3) 0.002(2) 0.011(2) 0.002(2)
C5 0.041(3) 0.043(3) 0.048(3) -0.000(3) 0.018(2) 0.001(3)
C6 0.074(4) 0.054(6) 0.048(3) -0.017(4) 0.028(3) -0.008(3)
C7 0.072(5) 0.060(4) 0.056(4) -0.018(3) 0.026(3) -0.013(3)
C8 0.062(4) 0.066(6) 0.047(3) -0.004(3) 0.017(3) -0.000(3)
C9 0.098(6) 0.071(5) 0.050(4) -0.021(5) 0.028(4) 0.003(4)
C10 0.078(5) 0.055(4) 0.057(4) -0.020(4) 0.025(3) 0.004(3)
C11 0.107(7) 0.106(7) 0.055(5) -0.025(6) 0.013(5) -0.016(5)
C12 0.032(2) 0.036(3) 0.050(3) 0.002(2) 0.012(2) -0.001(2)
C13 0.042(3) 0.039(3) 0.057(3) -0.004(2) 0.016(3) -0.005(3)
C14 0.049(3) 0.049(3) 0.055(4) -0.005(3) 0.013(3) -0.014(3)
C15 0.053(3) 0.061(4) 0.043(3) 0.008(3) 0.014(3) -0.007(3)
C16 0.056(3) 0.057(4) 0.048(3) -0.010(4) 0.016(2) 0.001(4)
C17 0.044(2) 0.040(3) 0.045(2) -0.001(4) 0.0097(19) -0.002(4)
C18 0.115(7) 0.093(8) 0.050(4) -0.001(5) 0.029(4) 0.008(4)
C19 0.039(2) 0.042(3) 0.035(2) -0.007(3) 0.0134(17) -0.001(3)
C20 0.040(3) 0.053(4) 0.048(3) -0.002(3) 0.015(2) -0.005(3)
C21 0.047(4) 0.073(5) 0.065(4) 0.009(3) 0.023(3) 0.003(4)
C22 0.037(3) 0.094(7) 0.073(4) 0.003(4) 0.021(3) 0.021(5)
C23 0.053(4) 0.072(5) 0.084(5) -0.027(4) 0.021(4) -0.005(4)
C24 0.056(4) 0.050(4) 0.072(4) -0.017(3) 0.026(3) -0.012(3)

loop_
_atom_type_symbol
_atom_type_description
_atom_type_scat_dispersion_real
_atom_type_scat_dispersion_imag
_atom_type_scat_source
C C 0.0033 0.0016
;
International Tables for Crystallography
(Vol. C, Tables 4.2.6.8 and 6.1.1.4)
;
H H 0.0000 0.0000
;
International Tables for Crystallography
(Vol. C, Table 6.1.1.4)
;
As As 0.0499 2.0058
;
International Tables for Crystallography
(Vol. C, Tables 4.2.6.8 and 6.1.1.4)
;
O O 0.0106 0.0060
;
International Tables for Crystallography
(Vol. C, Tables 4.2.6.8 and 6.1.1.4)
;

loop_
_geom_angle_atom_site_label_1
_geom_angle_atom_site_label_2
_geom_angle_atom_site_label_3
_geom_angle
_geom_angle_publ_flag
C1 As1 C4 87.2(3) yes
C1 As1 C19 102.1(3) yes
C4 As1 C19 101.6(3) yes
C8 O1 C11 117.7(8) yes
C15 O2 C18 117.4(6) yes
As1 C1 C2 108.9(4) yes
As1 C1 C5 123.9(4) yes
C2 C1 C5 126.8(6) yes
C1 C2 C3 117.1(6) yes
C2 C3 C4 117.6(5) yes
As1 C4 C3 108.8(4) yes
As1 C4 C12 123.6(4) yes
C3 C4 C12 127.4(5) yes
C1 C5 C6 121.1(6) yes
C1 C5 C10 122.0(6) yes
C6 C5 C10 116.9(6) yes
C5 C6 C7 122.4(7) yes
C6 C7 C8 119.8(7) yes
O1 C8 C7 125.5(7) yes
O1 C8 C9 115.3(7) yes
C7 C8 C9 119.1(6) yes
C8 C9 C10 120.5(8) yes
C5 C10 C9 121.3(7) yes
C4 C12 C13 121.6(5) yes
C4 C12 C17 121.4(5) yes
C13 C12 C17 117.0(6) yes
C12 C13 C14 121.3(6) yes
C13 C14 C15 119.8(6) yes
O2 C15 C14 115.4(6) yes
O2 C15 C16 124.7(7) yes
C14 C15 C16 119.9(6) yes
C15 C16 C17 120.1(9) yes
C12 C17 C16 121.9(7) yes
As1 C19 C20 122.3(5) yes
As1 C19 C24 118.2(5) yes
C20 C19 C24 119.5(6) yes
C19 C20 C21 119.6(6) yes
C20 C21 C22 119.4(8) yes
C21 C22 C23 120.6(7) yes
C22 C23 C24 120.4(7) yes
C19 C24 C23 120.6(7) yes
C1 C2 H2 121.452 no
C3 C2 H2 121.452 no
C2 C3 H3 121.221 no
C4 C3 H3 121.218 no
C5 C6 H6 118.816 no
C7 C6 H6 118.822 no
C6 C7 H7 120.071 no
C8 C7 H7 120.081 no
C8 C9 H9 119.747 no
C10 C9 H9 119.752 no
C5 C10 H10 119.379 no
C9 C10 H10 119.359 no
O1 C11 H11A 109.472 no
O1 C11 H11B 109.469 no
O1 C11 H11C 109.464 no
H11A C11 H11B 109.472 no
H11A C11 H11C 109.481 no
H11B C11 H11C 109.470 no
C12 C13 H13 119.325 no
C14 C13 H13 119.334 no
C13 C14 H14 120.126 no
C15 C14 H14 120.119 no
C15 C16 H16 119.934 no
C17 C16 H16 119.929 no
C12 C17 H17 119.049 no
C16 C17 H17 119.048 no
O2 C18 H18A 109.468 no
O2 C18 H18B 109.472 no
O2 C18 H18C 109.474 no
H18A C18 H18B 109.469 no
H18A C18 H18C 109.471 no
H18B C18 H18C 109.473 no
C19 C20 H20 120.218 no
C21 C20 H20 120.220 no
C20 C21 H21 120.322 no
C22 C21 H21 120.319 no
C21 C22 H22 119.686 no
C23 C22 H22 119.689 no
C22 C23 H23 119.811 no
C24 C23 H23 119.816 no
C19 C24 H24 119.712 no
C23 C24 H24 119.719 no

loop_
_geom_bond_atom_site_label_1
_geom_bond_atom_site_label_2
_geom_bond_distance
_geom_bond_publ_flag
As1 C1 1.950(6) yes
As1 C4 1.942(5) yes
As1 C19 1.961(5) yes
O1 C8 1.372(8) yes
O1 C11 1.387(14) yes
O2 C15 1.379(8) yes
O2 C18 1.416(12) yes
C1 C2 1.346(8) yes
C1 C5 1.468(9) yes
C2 C3 1.446(9) yes
C3 C4 1.348(9) yes
C4 C12 1.472(9) yes
C5 C6 1.383(10) yes
C5 C10 1.398(11) yes
C6 C7 1.391(10) yes
C7 C8 1.371(11) yes
C8 C9 1.392(11) yes
C9 C10 1.382(10) yes
C12 C13 1.402(8) yes
C12 C17 1.376(11) yes
C13 C14 1.381(9) yes
C14 C15 1.385(10) yes
C15 C16 1.359(11) yes
C16 C17 1.388(8) yes
C19 C20 1.394(10) yes
C19 C24 1.370(10) yes
C20 C21 1.394(10) yes
C21 C22 1.393(13) yes
C22 C23 1.345(14) yes
C23 C24 1.388(11) yes
C2 H2 0.930 no
C3 H3 0.930 no
C6 H6 0.930 no
C7 H7 0.930 no
C9 H9 0.930 no
C10 H10 0.930 no
C11 H11A 0.960 no
C11 H11B 0.960 no
C11 H11C 0.960 no
C13 H13 0.930 no
C14 H14 0.930 no
C16 H16 0.930 no
C17 H17 0.930 no
C18 H18A 0.960 no
C18 H18B 0.960 no
C18 H18C 0.960 no
C20 H20 0.930 no
C21 H21 0.930 no
C22 H22 0.930 no
C23 H23 0.930 no
C24 H24 0.930 no

loop_
_geom_contact_atom_site_label_1
_geom_contact_atom_site_label_2
_geom_contact_distance
_geom_contact_publ_flag
_geom_contact_site_symmetry_2
As1 C6 3.304(7) no .
As1 C17 3.294(6) no .
C2 C10 3.018(10) no .
C3 C13 3.028(9) no .
C4 C20 3.200(8) no .
C5 C8 2.814(9) no .
C6 C9 2.741(12) no .
C7 C10 2.761(11) no .
C7 C11 2.816(11) no .
C12 C15 2.798(9) no .
C13 C16 2.747(12) no .
C14 C17 2.745(10) no .
C16 C18 2.810(11) no .
C19 C22 2.765(9) no .
C20 C23 2.762(10) no .
C21 C24 2.756(12) no .
O2 C18 3.350(10) no 2_657
C3 C12 3.537(9) no 2_656
C12 C3 3.537(9) no 2_646
C18 O2 3.350(10) no 2_647
As1 H6 2.8368 no .
As1 H17 2.8310 no .
As1 H20 3.0328 no .
As1 H24 2.9072 no .
O1 H7 2.6524 no .
O1 H9 2.4784 no .
O2 H14 2.4825 no .
O2 H16 2.6290 no .
C1 H3 3.2297 no .
C1 H6 2.6278 no .
C1 H10 2.6687 no .
C1 H20 3.5918 no .
C2 H10 2.7317 no .
C3 H13 2.7385 no .
C3 H20 3.2299 no .
C4 H2 3.2376 no .
C4 H13 2.6655 no .
C4 H17 2.6321 no .
C4 H20 2.7150 no .
C5 H2 2.7375 no .
C5 H7 3.2615 no .
C5 H9 3.2573 no .
C6 H10 3.2132 no .
C6 H24 3.4862 no .
C7 H9 3.2207 no .
C7 H11B 2.7238 no .
C7 H11C 2.7698 no .
C8 H6 3.2209 no .
C8 H10 3.2422 no .
C8 H11A 3.1603 no .
C8 H11B 2.5863 no .
C8 H11C 2.5862 no .
C9 H7 3.2258 no .
C10 H2 2.7762 no .
C10 H6 3.2120 no .
C11 H7 2.5389 no .
C12 H3 2.7498 no .
C12 H14 3.2632 no .
C12 H16 3.2485 no .
C12 H20 3.1871 no .
C13 H3 2.7871 no .
C13 H17 3.2129 no .
C14 H16 3.2154 no .
C15 H13 3.2287 no .
C15 H17 3.2112 no .
C15 H18A 3.1872 no .
C15 H18B 2.6143 no .
C15 H18C 2.6143 no .
C16 H14 3.2127 no .
C16 H18B 2.7321 no .
C16 H18C 2.7553 no .
C17 H13 3.2108 no .
C17 H20 3.5944 no .
C18 H16 2.5087 no .
C19 H6 3.2199 no .
C19 H17 3.1825 no .
C19 H21 3.2516 no .
C19 H23 3.2301 no .
C20 H17 3.5399 no .
C20 H22 3.2453 no .
C20 H24 3.2282 no .
C21 H23 3.2180 no .
C22 H20 3.2482 no .
C22 H24 3.2043 no .
C23 H21 3.2142 no .
C24 H6 3.0917 no .
C24 H20 3.2278 no .
C24 H22 3.2105 no .
H2 H3 2.4131 no .
H2 H10 2.2273 no .
H3 H13 2.2358 no .
H6 H7 2.3056 no .
H6 H24 2.6428 no .
H7 H11A 3.4903 no .
H7 H11B 2.2860 no .
H7 H11C 2.3699 no .
H9 H10 2.2991 no .
H13 H14 2.3038 no .
H16 H17 2.3039 no .
H16 H18A 3.4612 no .
H16 H18B 2.2719 no .
H16 H18C 2.3335 no .
H17 H20 3.5117 no .
H20 H21 2.3321 no .
H21 H22 2.3231 no .
H22 H23 2.2678 no .
H23 H24 2.3119 no .
As1 H2 3.4575 no 1_545
As1 H3 3.2530 no 1_545
As1 H3 3.5359 no 2_646
As1 H13 3.2531 no 2_646
O1 H18B 2.7671 no 1_554
O1 H23 3.0829 no 2_555
O1 H24 3.3203 no 2_555
O2 H10 3.1317 no 2_646
O2 H18A 2.6319 no 2_657
O2 H18C 3.2722 no 2_657
C1 H11C 3.4236 no 2_555
C1 H13 3.1278 no 2_646
C1 H14 3.4860 no 2_646
C2 H6 3.5862 no 1_565
C2 H13 3.2072 no 2_646
C3 H3 3.2162 no 2_646
C3 H13 3.4076 no 2_646
C4 H3 2.8658 no 2_646
C4 H13 3.5038 no 2_646
C5 H11C 2.8579 no 2_555
C5 H14 3.1531 no 2_646
C6 H10 3.4082 no 1_545
C6 H11C 3.0165 no 2_555
C6 H14 3.5189 no 2_646
C7 H7 3.5310 no 2_555
C7 H10 3.3833 no 1_545
C7 H11C 3.3911 no 2_555
C8 H7 3.3463 no 2_555
C8 H18B 3.1881 no 1_554
C9 H7 3.4109 no 1_565
C9 H11B 3.3653 no 1_565
C9 H11C 3.4925 no 2_555
C9 H18B 3.5060 no 1_554
C9 H18C 3.4870 no 2_656
C10 H7 3.3812 no 1_565
C10 H11C 3.1242 no 2_555
C10 H14 3.3563 no 2_646
C10 H18C 3.3240 no 2_656
C11 H18B 3.3525 no 1_554
C11 H23 3.5553 no 2_555
C11 H24 3.3098 no 2_555
C12 H2 3.2338 no 2_646
C12 H3 3.0208 no 2_646
C12 H22 3.1715 no 2_556
C13 H2 3.0878 no 2_646
C13 H3 3.4997 no 2_646
C13 H16 3.4922 no 1_565
C13 H17 3.5075 no 1_565
C13 H22 2.9581 no 2_556
C14 H2 3.0826 no 2_646
C14 H10 3.5730 no 2_646
C14 H16 3.3282 no 1_565
C14 H18C 3.5139 no 1_565
C14 H22 3.2099 no 2_556
C15 H2 3.2140 no 2_646
C15 H10 3.2256 no 2_646
C15 H23 3.4201 no 2_556
C16 H2 3.3415 no 2_646
C16 H13 3.4764 no 1_545
C16 H14 3.5246 no 1_545
C16 H21 3.5391 no 2_546
C16 H22 3.2996 no 2_546
C16 H23 3.1690 no 2_556
C17 H2 3.3344 no 2_646
C17 H3 3.5674 no 2_646
C17 H13 3.3084 no 1_545
C17 H21 3.1825 no 2_546
C17 H22 3.3844 no 2_546
C17 H22 3.5553 no 2_556
C17 H23 3.4601 no 2_556
C18 H10 3.5648 no 2_646
C18 H18A 3.2923 no 2_647
C18 H18A 3.3996 no 2_657
C18 H18C 3.3890 no 2_657
C19 H11A 3.0897 no 2_555
C19 H21 3.2334 no 2_546
C20 H11A 2.9001 no 2_555
C20 H21 3.1826 no 2_546
C20 H24 3.3886 no 1_565
C21 H11A 3.0058 no 2_555
C21 H16 3.5657 no 2_556
C21 H17 3.3174 no 2_556
C21 H20 3.4933 no 2_546
C21 H21 3.2695 no 2_546
C21 H23 3.4827 no 1_565
C22 H11A 3.2744 no 2_555
C22 H16 3.2027 no 2_556
C22 H17 3.3884 no 2_556
C22 H20 3.1350 no 2_546
C22 H21 3.4073 no 2_546
C23 H11A 3.4221 no 2_555
C23 H21 3.4428 no 1_545
C23 H21 3.4646 no 2_546
C24 H11A 3.4698 no 2_545
C24 H11A 3.3516 no 2_555
C24 H20 3.4342 no 1_545
C24 H21 3.3575 no 2_546
H2 As1 3.4575 no 1_565
H2 C12 3.2338 no 2_656
H2 C13 3.0878 no 2_656
H2 C14 3.0826 no 2_656
H2 C15 3.2140 no 2_656
H2 C16 3.3415 no 2_656
H2 C17 3.3344 no 2_656
H2 H6 3.0349 no 1_565
H2 H13 3.5267 no 2_656
H2 H14 3.5152 no 2_656
H3 As1 3.2530 no 1_565
H3 As1 3.5359 no 2_656
H3 C3 3.2162 no 2_656
H3 C4 2.8658 no 2_656
H3 C12 3.0208 no 2_656
H3 C13 3.4997 no 2_656
H3 C17 3.5674 no 2_656
H3 H3 3.4577 no 2_646
H3 H3 3.4577 no 2_656
H3 H17 3.3150 no 1_565
H6 C2 3.5862 no 1_545
H6 H2 3.0349 no 1_545
H6 H10 3.1552 no 1_545
H6 H11C 3.5643 no 2_545
H6 H11C 3.4097 no 2_555
H7 C7 3.5310 no 2_545
H7 C8 3.3463 no 2_545
H7 C9 3.4109 no 1_545
H7 C10 3.3812 no 1_545
H7 H9 3.1985 no 1_545
H7 H10 3.1396 no 1_545
H7 H11C 3.3224 no 2_545
H9 H7 3.1985 no 1_565
H9 H11B 2.6999 no 1_565
H9 H18A 3.5454 no 2_656
H9 H18B 3.4225 no 1_554
H9 H18C 3.3765 no 2_656
H10 O2 3.1317 no 2_656
H10 C6 3.4082 no 1_565
H10 C7 3.3833 no 1_565
H10 C14 3.5730 no 2_656
H10 C15 3.2256 no 2_656
H10 C18 3.5648 no 2_656
H10 H6 3.1552 no 1_565
H10 H7 3.1396 no 1_565
H10 H11C 3.5596 no 2_555
H10 H14 3.5895 no 2_646
H10 H18C 3.0909 no 2_656
H11A C19 3.0897 no 2_545
H11A C20 2.9001 no 2_545
H11A C21 3.0058 no 2_545
H11A C22 3.2744 no 2_545
H11A C23 3.4221 no 2_545
H11A C24 3.3516 no 2_545
H11A C24 3.4698 no 2_555
H11A H18B 3.5208 no 1_554
H11A H20 3.2687 no 2_545
H11A H21 3.4300 no 2_545
H11A H23 3.0341 no 2_555
H11A H24 2.7691 no 2_555
H11B C9 3.3653 no 1_545
H11B H9 2.6999 no 1_545
H11B H18B 3.1319 no 1_554
H11C C1 3.4236 no 2_545
H11C C5 2.8579 no 2_545
H11C C6 3.0165 no 2_545
H11C C7 3.3911 no 2_545
H11C C9 3.4925 no 2_545
H11C C10 3.1242 no 2_545
H11C H6 3.4097 no 2_545
H11C H6 3.5643 no 2_555
H11C H7 3.3224 no 2_555
H11C H10 3.5596 no 2_545
H11C H24 3.3922 no 2_555
H13 As1 3.2531 no 2_656
H13 C1 3.1278 no 2_656
H13 C2 3.2072 no 2_656
H13 C3 3.4076 no 2_656
H13 C4 3.5038 no 2_656
H13 C16 3.4764 no 1_565
H13 C17 3.3084 no 1_565
H13 H2 3.5267 no 2_646
H13 H16 3.2691 no 1_565
H13 H17 2.9481 no 1_565
H13 H22 3.2100 no 2_556
H14 C1 3.4860 no 2_656
H14 C5 3.1531 no 2_656
H14 C6 3.5189 no 2_656
H14 C10 3.3563 no 2_656
H14 C16 3.5246 no 1_565
H14 H2 3.5152 no 2_646
H14 H10 3.5895 no 2_656
H14 H16 2.9820 no 1_565
H14 H18A 3.2145 no 2_657
H14 H18C 2.7453 no 1_565
H14 H22 3.5969 no 2_556
H16 C13 3.4922 no 1_545
H16 C14 3.3282 no 1_545
H16 C21 3.5657 no 2_546
H16 C22 3.2027 no 2_546
H16 H13 3.2691 no 1_545
H16 H14 2.9820 no 1_545
H16 H21 3.3299 no 2_546
H16 H22 2.6406 no 2_546
H16 H23 3.3222 no 2_556
H17 C13 3.5075 no 1_545
H17 C21 3.3174 no 2_546
H17 C22 3.3884 no 2_546
H17 H3 3.3150 no 1_545
H17 H13 2.9481 no 1_545
H17 H21 2.6663 no 2_546
H17 H22 2.8033 no 2_546
H18A O2 2.6319 no 2_647
H18A C18 3.3996 no 2_647
H18A C18 3.2923 no 2_657
H18A H9 3.5454 no 2_646
H18A H14 3.2145 no 2_647
H18A H18A 3.0936 no 2_647
H18A H18A 3.0936 no 2_657
H18A H18C 2.6902 no 2_657
H18B O1 2.7671 no 1_556
H18B C8 3.1881 no 1_556
H18B C9 3.5060 no 1_556
H18B C11 3.3525 no 1_556
H18B H9 3.4225 no 1_556
H18B H11A 3.5208 no 1_556
H18B H11B 3.1319 no 1_556
H18C O2 3.2722 no 2_647
H18C C9 3.4870 no 2_646
H18C C10 3.3240 no 2_646
H18C C14 3.5139 no 1_545
H18C C18 3.3890 no 2_647
H18C H9 3.3765 no 2_646
H18C H10 3.0909 no 2_646
H18C H14 2.7453 no 1_545
H18C H18A 2.6902 no 2_647
H20 C21 3.4933 no 2_556
H20 C22 3.1350 no 2_556
H20 C24 3.4342 no 1_565
H20 H11A 3.2687 no 2_555
H20 H22 3.0447 no 2_556
H20 H24 2.9553 no 1_565
H21 C16 3.5391 no 2_556
H21 C17 3.1825 no 2_556
H21 C19 3.2334 no 2_556
H21 C20 3.1826 no 2_556
H21 C21 3.2695 no 2_556
H21 C22 3.4073 no 2_556
H21 C23 3.4428 no 1_565
H21 C23 3.4646 no 2_556
H21 C24 3.3575 no 2_556
H21 H11A 3.4300 no 2_555
H21 H16 3.3299 no 2_556
H21 H17 2.6663 no 2_556
H21 H23 3.0361 no 1_565
H22 C12 3.1715 no 2_546
H22 C13 2.9581 no 2_546
H22 C14 3.2099 no 2_546
H22 C16 3.2996 no 2_556
H22 C17 3.5553 no 2_546
H22 C17 3.3844 no 2_556
H22 H13 3.2100 no 2_546
H22 H14 3.5969 no 2_546
H22 H16 2.6406 no 2_556
H22 H17 2.8033 no 2_556
H22 H20 3.0447 no 2_546
H23 O1 3.0829 no 2_545
H23 C11 3.5553 no 2_545
H23 C15 3.4201 no 2_546
H23 C16 3.1690 no 2_546
H23 C17 3.4601 no 2_546
H23 C21 3.4827 no 1_545
H23 H11A 3.0341 no 2_545
H23 H16 3.3222 no 2_546
H23 H21 3.0361 no 1_545
H24 O1 3.3203 no 2_545
H24 C11 3.3098 no 2_545
H24 C20 3.3886 no 1_545
H24 H11A 2.7691 no 2_545
H24 H11C 3.3922 no 2_545
H24 H20 2.9553 no 1_545

loop_
_geom_torsion_atom_site_label_1
_geom_torsion_atom_site_label_2
_geom_torsion_atom_site_label_3
_geom_torsion_atom_site_label_4
_geom_torsion
_geom_torsion_publ_flag
C1 As1 C4 C3 -5.8(3) no
C1 As1 C4 C12 179.3(4) no
C4 As1 C1 C2 5.8(4) no
C4 As1 C1 C5 179.4(4) no
C1 As1 C19 C20 -76.2(4) no
C1 As1 C19 C24 106.5(4) no
C19 As1 C1 C2 107.1(4) no
C19 As1 C1 C5 -79.3(5) no
C4 As1 C19 C20 13.4(4) no
C4 As1 C19 C24 -163.9(4) no
C19 As1 C4 C3 -107.6(4) no
C19 As1 C4 C12 77.5(4) no
C11 O1 C8 C7 4.1(12) no
C11 O1 C8 C9 -177.6(7) no
C18 O2 C15 C14 -177.4(7) no
C18 O2 C15 C16 2.1(11) no
As1 C1 C2 C3 -4.7(6) no
As1 C1 C5 C6 6.9(8) no
As1 C1 C5 C10 -172.8(4) no
C2 C1 C5 C6 179.3(5) no
C2 C1 C5 C10 -0.4(9) no
C5 C1 C2 C3 -178.0(5) no
C1 C2 C3 C4 -0.0(8) no
C2 C3 C4 As1 4.8(7) no
C2 C3 C4 C12 179.4(5) no
As1 C4 C12 C13 174.3(3) no
As1 C4 C12 C17 -4.3(7) no
C3 C4 C12 C13 0.4(9) no
C3 C4 C12 C17 -178.2(5) no
C1 C5 C6 C7 177.7(6) no
C1 C5 C10 C9 -178.7(6) no
C6 C5 C10 C9 1.7(11) no
C10 C5 C6 C7 -2.6(10) no
C5 C6 C7 C8 1.6(12) no
C6 C7 C8 O1 178.8(7) no
C6 C7 C8 C9 0.5(11) no
O1 C8 C9 C10 -179.8(7) no
C7 C8 C9 C10 -1.4(12) no
C8 C9 C10 C5 0.3(13) no
C4 C12 C13 C14 -178.2(5) no
C4 C12 C17 C16 178.8(5) no
C13 C12 C17 C16 0.2(9) no
C17 C12 C13 C14 0.4(9) no
C12 C13 C14 C15 -0.4(9) no
C13 C14 C15 O2 179.3(6) no
C13 C14 C15 C16 -0.2(10) no
O2 C15 C16 C17 -178.6(6) no
C14 C15 C16 C17 0.8(10) no
C15 C16 C17 C12 -0.8(10) no
As1 C19 C20 C21 -177.4(4) no
As1 C19 C24 C23 178.8(4) no
C20 C19 C24 C23 1.4(9) no
C24 C19 C20 C21 -0.1(9) no
C19 C20 C21 C22 -0.4(10) no
C20 C21 C22 C23 -0.3(12) no
C21 C22 C23 C24 1.6(13) no
C22 C23 C24 C19 -2.2(12) no
